data_7048642
loop_
_publ_author_name
'Pan, Yu'
'Li, Wenqiang'
'Wei, Ning-Ning'
'So, Yat-Ming'
'Li, Yang'
'Jiang, Kang'
'He, Gaohong'

_publ_section_title
;
 Anilido-oxazoline-ligated rare-earth metal complexes: synthesis,
 characterization and highly cis-1,4-selective polymerization of isoprene.
;
_journal_issue 11
_journal_name_full 'Dalton transactions (Cambridge, England : 2003)'
_journal_page_first 3583
_journal_page_last 3592
_journal_paper_doi 10.1039/c8dt04647f
_journal_volume 48
_journal_year 2019
_chemical_formula_sum 'C31 H51 N2 O2 Sc Si2'
_chemical_formula_weight 584.87
_space_group_crystal_system monoclinic
_space_group_IT_number 14
_space_group_name_Hall '-P 2ybc'
_space_group_name_H-M_alt 'P 1 21/c 1'
_symmetry_space_group_name_Hall '-P 2ybc'
_symmetry_space_group_name_H-M 'P 1 21/c 1'
_atom_sites_solution_hydrogens geom
_audit_creation_method SHELXL-2016/6
_audit_update_record
;
2018-11-21 deposited with the CCDC.
2019-01-15 downloaded from the CCDC.
;
_cell_angle_alpha 90
_cell_angle_beta 99.996(2)
_cell_angle_gamma 90
_cell_formula_units_Z 4
_cell_length_a 17.7880(8)
_cell_length_b 9.4205(5)
_cell_length_c 20.7058(9)
_cell_measurement_reflns_used 9839
_cell_measurement_temperature 150(2)
_cell_measurement_theta_max 26.14
_cell_measurement_theta_min 2.95
_cell_volume 3417.0(3)
_computing_cell_refinement 'Bruker SAINT'
_computing_data_collection 'Bruker D8 QUEST'
_computing_data_reduction 'Bruker SAINT'
_computing_molecular_graphics 'Bruker SHELXTL'
_computing_publication_material 'Bruker SHELXTL'
_computing_structure_refinement 'SHELXL-2016/6 (Sheldrick, 2016)'
_computing_structure_solution 'SHELXS-97 (Sheldrick 2008)'
_diffrn_ambient_temperature 150(2)
_diffrn_measured_fraction_theta_full 0.995
_diffrn_measured_fraction_theta_max 0.979
_diffrn_measurement_device_type 'Bruker D8 QUEST'
_diffrn_measurement_method '\f and \w scans'
_diffrn_radiation_type MoK\a
_diffrn_radiation_wavelength 0.71073
_diffrn_reflns_av_R_equivalents 0.1317
_diffrn_reflns_av_unetI/netI 0.0976
_diffrn_reflns_Laue_measured_fraction_full 0.995
_diffrn_reflns_Laue_measured_fraction_max 0.979
_diffrn_reflns_limit_h_max 21
_diffrn_reflns_limit_h_min -21
_diffrn_reflns_limit_k_max 8
_diffrn_reflns_limit_k_min -11
_diffrn_reflns_limit_l_max 25
_diffrn_reflns_limit_l_min -25
_diffrn_reflns_number 25334
_diffrn_reflns_point_group_measured_fraction_full 0.995
_diffrn_reflns_point_group_measured_fraction_max 0.979
_diffrn_reflns_theta_full 25.242
_diffrn_reflns_theta_max 26.255
_diffrn_reflns_theta_min 2.944
_diffrn_source 'fine-focus sealed tube'
_exptl_absorpt_coefficient_mu 0.313
_exptl_absorpt_correction_T_max 0.960
_exptl_absorpt_correction_T_min 0.930
_exptl_absorpt_correction_type multi-scans
_exptl_absorpt_process_details 'SADABS, Sheldrick, 1996'
_exptl_crystal_colour colorless
_exptl_crystal_density_diffrn 1.137
_exptl_crystal_density_method 'not measured'
_exptl_crystal_description block
_exptl_crystal_F_000 1264
_exptl_crystal_size_max 0.27
_exptl_crystal_size_mid 0.19
_exptl_crystal_size_min 0.12
_refine_diff_density_max 0.735
_refine_diff_density_min -1.054
_refine_diff_density_rms 0.121
_refine_ls_extinction_method none
_refine_ls_goodness_of_fit_ref 1.058
_refine_ls_hydrogen_treatment constr
_refine_ls_matrix_type full
_refine_ls_number_parameters 343
_refine_ls_number_reflns 6759
_refine_ls_number_restraints 606
_refine_ls_restrained_S_all 1.058
_refine_ls_R_factor_all 0.0817
_refine_ls_R_factor_gt 0.0720
_refine_ls_shift/su_max 0.001
_refine_ls_shift/su_mean 0.000
_refine_ls_structure_factor_coef Fsqd
_refine_ls_weighting_details 'w=1/[\s^2^(Fo^2^)+(0.1234P)^2^+1.0768P] where P=(Fo^2^+2Fc^2^)/3'
_refine_ls_weighting_scheme calc
_refine_ls_wR_factor_gt 0.1874
_refine_ls_wR_factor_ref 0.1976
_reflns_Friedel_coverage 0.000
_reflns_number_gt 5670
_reflns_number_total 6759
_reflns_threshold_expression 'I > 2\s(I)'
_cod_data_source_file c8dt04647f2.cif
_cod_data_source_block Sc-MePh-2Me
_cod_depositor_comments 'Adding full bibliography for 7048642--7048645.cif.'
_cod_database_code 7048642
_shelx_shelxl_version_number 2016/6
_shelx_space_group_comment
;
The symmetry employed for this shelxl refinement is uniquely defined
by the following loop, which should always be used as a source of
symmetry information in preference to the above space-group names.
They are only intended as comments.
;

loop_
_space_group_symop_operation_xyz
'x, y, z'
'-x, y+1/2, -z+1/2'
'-x, -y, -z'
'x, -y-1/2, z-1/2'

loop_
_atom_site_label
_atom_site_type_symbol
_atom_site_fract_x
_atom_site_fract_y
_atom_site_fract_z
_atom_site_U_iso_or_equiv
_atom_site_adp_type
_atom_site_occupancy
_atom_site_site_symmetry_order
_atom_site_calc_flag
_atom_site_refinement_flags_posn
_atom_site_refinement_flags_adp
Sc Sc 0.74584(2) 0.59396(4) 0.38034(2) 0.01562(17) Uani 1 1 d . .
Si1 Si 0.93811(4) 0.46443(8) 0.35911(4) 0.0238(2) Uani 1 1 d . .
Si2 Si 0.59658(4) 0.50794(8) 0.23873(4) 0.0287(2) Uani 1 1 d . .
O2 O 0.70598(9) 0.38333(17) 0.41463(8) 0.0211(4) Uani 1 1 d . .
O1 O 0.87027(10) 0.99997(18) 0.37964(8) 0.0241(4) Uani 1 1 d . .
N2 N 0.75348(11) 0.6890(2) 0.47647(9) 0.0168(4) Uani 1 1 d . .
N1 N 0.79385(11) 0.8083(2) 0.35932(9) 0.0172(4) Uani 1 1 d . .
C5 C 0.84649(13) 0.8804(2) 0.47375(11) 0.0190(5) Uani 1 1 d . U
C4 C 0.79998(13) 0.7944(2) 0.50747(11) 0.0185(5) Uani 1 1 d . U
C12 C 0.70279(13) 0.6262(3) 0.51568(11) 0.0183(5) Uani 1 1 d . U
C7 C 0.83559(13) 0.8871(2) 0.40289(12) 0.0183(5) Uani 1 1 d . U
C17 C 0.72824(14) 0.5149(3) 0.55916(12) 0.0226(5) Uani 1 1 d . U
C13 C 0.62725(14) 0.6743(3) 0.50885(12) 0.0227(5) Uani 1 1 d . U
C28 C 0.83333(14) 0.4745(3) 0.33632(13) 0.0228(5) Uani 1 1 d . U
H20A H 0.8163 0.3744 0.3360 0.027 Uiso 1 1 calc R U
H20B H 0.8244 0.5045 0.2898 0.027 Uiso 1 1 calc R U
C9 C 0.78921(15) 0.8848(3) 0.29479(12) 0.0242(5) Uani 1 1 d . U
C6 C 0.89863(15) 0.9789(3) 0.50876(13) 0.0250(5) Uani 1 1 d . U
H5 H 0.9313 1.0315 0.4859 0.030 Uiso 1 1 calc R U
C20 C 0.62767(14) 0.3464(3) 0.42082(13) 0.0247(5) Uani 1 1 d . U
H28A H 0.5929 0.3598 0.3785 0.030 Uiso 1 1 calc R U
H28B H 0.6098 0.4067 0.4543 0.030 Uiso 1 1 calc R U
C24 C 0.63350(14) 0.6123(3) 0.31284(13) 0.0253(6) Uani 1 1 d . U
H24A H 0.5946 0.6019 0.3414 0.030 Uiso 1 1 calc R U
H24B H 0.6306 0.7125 0.2981 0.030 Uiso 1 1 calc R U
C3 C 0.80311(16) 0.8272(3) 0.57481(12) 0.0266(5) Uani 1 1 d . U
H2 H 0.7692 0.7800 0.5984 0.032 Uiso 1 1 calc R U
C14 C 0.57715(16) 0.6066(3) 0.54397(14) 0.0299(6) Uani 1 1 d . U
H14 H 0.5257 0.6380 0.5392 0.036 Uiso 1 1 calc R U
C18 C 0.60019(16) 0.8018(3) 0.46699(15) 0.0322(6) Uani 1 1 d . U
H18A H 0.6418 0.8366 0.4458 0.048 Uiso 1 1 calc R U
H18B H 0.5567 0.7747 0.4334 0.048 Uiso 1 1 calc R U
H18C H 0.5845 0.8769 0.4946 0.048 Uiso 1 1 calc R U
C1 C 0.90293(17) 1.0001(3) 0.57510(13) 0.0337(7) Uani 1 1 d . U
H4 H 0.9389 1.0648 0.5983 0.040 Uiso 1 1 calc R U
C19 C 0.81074(16) 0.4691(3) 0.57127(14) 0.0303(6) Uani 1 1 d . U
H19A H 0.8391 0.5251 0.5436 0.045 Uiso 1 1 calc R U
H19B H 0.8328 0.4843 0.6175 0.045 Uiso 1 1 calc R U
H19C H 0.8140 0.3682 0.5606 0.045 Uiso 1 1 calc R U
C23 C 0.75434(15) 0.2591(3) 0.43167(14) 0.0295(6) Uani 1 1 d . U
H31A H 0.8049 0.2874 0.4562 0.035 Uiso 1 1 calc R U
H31B H 0.7617 0.2070 0.3917 0.035 Uiso 1 1 calc R U
C2 C 0.85367(18) 0.9251(3) 0.60719(13) 0.0339(6) Uani 1 1 d . U
H3 H 0.8547 0.9414 0.6526 0.041 Uiso 1 1 calc R U
C16 C 0.67661(17) 0.4496(3) 0.59334(13) 0.0293(6) Uani 1 1 d . U
H16 H 0.6933 0.3733 0.6223 0.035 Uiso 1 1 calc R U
C10 C 0.79562(19) 0.7862(3) 0.23810(13) 0.0364(7) Uani 1 1 d . U
H10A H 0.7922 0.8416 0.1977 0.055 Uiso 1 1 calc R U
H10B H 0.8447 0.7365 0.2469 0.055 Uiso 1 1 calc R U
H10C H 0.7540 0.7167 0.2331 0.055 Uiso 1 1 calc R U
C15 C 0.60149(18) 0.4943(3) 0.58554(14) 0.0327(6) Uani 1 1 d . U
H15 H 0.5667 0.4482 0.6086 0.039 Uiso 1 1 calc R U
C11 C 0.71515(17) 0.9686(3) 0.28164(14) 0.0330(6) Uani 1 1 d . U
H11A H 0.7114 1.0188 0.2398 0.050 Uiso 1 1 calc R U
H11B H 0.6718 0.9035 0.2797 0.050 Uiso 1 1 calc R U
H11C H 0.7144 1.0374 0.3170 0.050 Uiso 1 1 calc R U
C25 C 0.98121(16) 0.6459(3) 0.37357(17) 0.0384(7) Uani 1 1 d . U
H22A H 1.0368 0.6375 0.3856 0.058 Uiso 1 1 calc R U
H22B H 0.9685 0.7026 0.3335 0.058 Uiso 1 1 calc R U
H22C H 0.9609 0.6924 0.4092 0.058 Uiso 1 1 calc R U
C27 C 0.96688(16) 0.3546(3) 0.43456(15) 0.0357(7) Uani 1 1 d . U
H21A H 1.0227 0.3510 0.4456 0.054 Uiso 1 1 calc R U
H21B H 0.9463 0.3971 0.4710 0.054 Uiso 1 1 calc R U
H21C H 0.9467 0.2582 0.4266 0.054 Uiso 1 1 calc R U
C22 C 0.71231(16) 0.1688(3) 0.47376(17) 0.0379(7) Uani 1 1 d . U
H30A H 0.7214 0.2018 0.5199 0.046 Uiso 1 1 calc R U
H30B H 0.7271 0.0677 0.4724 0.046 Uiso 1 1 calc R U
C8 C 0.85821(17) 0.9841(3) 0.30933(13) 0.0296(6) Uani 1 1 d . U
H8A H 0.9034 0.9414 0.2950 0.036 Uiso 1 1 calc R U
H8B H 0.8471 1.0767 0.2872 0.036 Uiso 1 1 calc R U
C21 C 0.62962(17) 0.1919(3) 0.44125(18) 0.0404(7) Uani 1 1 d . U
H29A H 0.6156 0.1291 0.4027 0.049 Uiso 1 1 calc R U
H29B H 0.5944 0.1741 0.4725 0.049 Uiso 1 1 calc R U
C26 C 0.98393(18) 0.3800(5) 0.29338(18) 0.0516(9) Uani 1 1 d . U
H23A H 1.0394 0.3771 0.3077 0.077 Uiso 1 1 calc R U
H23B H 0.9644 0.2832 0.2852 0.077 Uiso 1 1 calc R U
H23C H 0.9719 0.4358 0.2530 0.077 Uiso 1 1 calc R U
C31 C 0.6423(3) 0.3314(5) 0.2378(2) 0.0776(14) Uani 1 1 d . U
H27A H 0.6205 0.2811 0.1975 0.116 Uiso 1 1 calc R U
H27B H 0.6974 0.3435 0.2396 0.116 Uiso 1 1 calc R U
H27C H 0.6333 0.2764 0.2759 0.116 Uiso 1 1 calc R U
C30 C 0.4922(2) 0.4701(6) 0.2333(2) 0.0748(14) Uani 1 1 d . U
H25A H 0.4738 0.4146 0.1937 0.112 Uiso 1 1 calc R U
H25B H 0.4841 0.4160 0.2720 0.112 Uiso 1 1 calc R U
H25C H 0.4640 0.5598 0.2315 0.112 Uiso 1 1 calc R U
C29 C 0.6076(4) 0.6012(7) 0.1625(2) 0.105(2) Uani 1 1 d . U
H26A H 0.5873 0.5418 0.1246 0.157 Uiso 1 1 calc R U
H26B H 0.5796 0.6912 0.1597 0.157 Uiso 1 1 calc R U
H26C H 0.6618 0.6201 0.1627 0.157 Uiso 1 1 calc R U

loop_
_atom_site_aniso_label
_atom_site_aniso_U_11
_atom_site_aniso_U_22
_atom_site_aniso_U_33
_atom_site_aniso_U_23
_atom_site_aniso_U_13
_atom_site_aniso_U_12
Sc 0.0158(3) 0.0115(3) 0.0188(3) -0.00096(16) 0.00085(18) -0.00071(15)
Si1 0.0186(4) 0.0218(4) 0.0316(4) 0.0021(3) 0.0060(3) 0.0016(3)
Si2 0.0272(4) 0.0256(4) 0.0289(4) 0.0021(3) -0.0076(3) -0.0041(3)
O2 0.0214(9) 0.0117(8) 0.0303(9) 0.0004(7) 0.0046(7) 0.0000(7)
O1 0.0318(10) 0.0176(8) 0.0230(9) 0.0025(7) 0.0053(7) -0.0082(7)
N2 0.0182(9) 0.0152(9) 0.0166(9) 0.0007(8) 0.0021(7) -0.0041(8)
N1 0.0201(9) 0.0150(9) 0.0170(9) 0.0006(8) 0.0051(7) -0.0002(8)
C5 0.0206(11) 0.0150(10) 0.0200(11) 0.0016(9) -0.0003(9) -0.0024(9)
C4 0.0202(11) 0.0134(10) 0.0208(11) 0.0016(9) 0.0005(9) -0.0023(9)
C12 0.0215(11) 0.0169(10) 0.0168(10) -0.0035(9) 0.0040(9) -0.0057(9)
C7 0.0199(11) 0.0110(10) 0.0246(11) 0.0009(9) 0.0054(9) -0.0007(8)
C17 0.0269(12) 0.0189(11) 0.0211(11) -0.0013(9) 0.0016(9) -0.0059(9)
C13 0.0245(11) 0.0187(11) 0.0255(11) -0.0059(10) 0.0061(9) -0.0044(10)
C28 0.0205(12) 0.0194(11) 0.0286(12) -0.0016(10) 0.0050(9) -0.0006(9)
C9 0.0339(13) 0.0185(11) 0.0204(12) 0.0017(10) 0.0056(10) -0.0037(10)
C6 0.0235(12) 0.0208(11) 0.0289(13) 0.0042(10) -0.0008(10) -0.0068(10)
C20 0.0219(11) 0.0173(11) 0.0353(13) 0.0015(10) 0.0063(10) -0.0035(9)
C24 0.0218(12) 0.0163(11) 0.0350(14) 0.0033(10) -0.0029(10) 0.0002(9)
C3 0.0371(13) 0.0226(11) 0.0193(11) 0.0005(10) 0.0026(10) -0.0090(11)
C14 0.0273(13) 0.0285(13) 0.0367(14) -0.0096(11) 0.0129(11) -0.0065(11)
C18 0.0294(13) 0.0245(13) 0.0427(15) 0.0014(12) 0.0061(11) 0.0042(11)
C1 0.0407(15) 0.0260(13) 0.0287(13) -0.0011(11) -0.0099(11) -0.0151(12)
C19 0.0305(14) 0.0254(13) 0.0317(14) 0.0059(11) -0.0036(11) 0.0000(11)
C23 0.0270(12) 0.0148(11) 0.0478(15) 0.0025(11) 0.0095(11) 0.0034(10)
C2 0.0502(16) 0.0300(13) 0.0187(12) -0.0021(11) -0.0022(11) -0.0125(13)
C16 0.0404(14) 0.0249(12) 0.0231(12) 0.0019(10) 0.0066(10) -0.0081(11)
C10 0.0593(19) 0.0283(14) 0.0239(13) -0.0028(12) 0.0139(12) -0.0090(13)
C15 0.0398(15) 0.0302(13) 0.0323(14) -0.0049(11) 0.0178(12) -0.0148(12)
C11 0.0404(16) 0.0285(14) 0.0276(13) 0.0095(11) -0.0014(11) 0.0036(12)
C25 0.0241(13) 0.0286(14) 0.0591(19) 0.0115(14) -0.0023(13) -0.0035(12)
C27 0.0283(14) 0.0290(14) 0.0478(17) 0.0088(13) 0.0014(12) 0.0007(12)
C22 0.0361(15) 0.0180(12) 0.0616(18) 0.0107(12) 0.0136(13) 0.0041(11)
C8 0.0415(15) 0.0257(13) 0.0225(12) 0.0042(10) 0.0080(11) -0.0073(12)
C21 0.0320(14) 0.0181(13) 0.074(2) 0.0053(13) 0.0156(14) -0.0035(11)
C26 0.0324(16) 0.073(2) 0.0531(19) -0.0099(19) 0.0175(15) 0.0073(17)
C31 0.086(3) 0.061(2) 0.072(3) -0.040(2) -0.025(2) 0.026(2)
C30 0.0385(19) 0.090(3) 0.091(3) -0.042(3) -0.005(2) -0.017(2)
C29 0.148(5) 0.111(4) 0.044(2) 0.015(2) -0.014(3) -0.071(4)

loop_
_atom_type_symbol
_atom_type_description
_atom_type_scat_dispersion_real
_atom_type_scat_dispersion_imag
_atom_type_scat_source
C C 0.0033 0.0016 'International Tables Vol C Tables 4.2.6.8 and 6.1.1.4'
H H 0.0000 0.0000 'International Tables Vol C Tables 4.2.6.8 and 6.1.1.4'
N N 0.0061 0.0033 'International Tables Vol C Tables 4.2.6.8 and 6.1.1.4'
O O 0.0106 0.0060 'International Tables Vol C Tables 4.2.6.8 and 6.1.1.4'
Sc Sc 0.2519 0.3716 'International Tables Vol C Tables 4.2.6.8 and 6.1.1.4'
Si Si 0.0817 0.0704 'International Tables Vol C Tables 4.2.6.8 and 6.1.1.4'

loop_
_geom_angle_atom_site_label_1
_geom_angle_atom_site_label_2
_geom_angle_atom_site_label_3
_geom_angle
N2 Sc C24 116.68(9)
N2 Sc C28 130.17(8)
C24 Sc C28 113.15(10)
N2 Sc O2 92.70(7)
C24 Sc O2 88.24(8)
C28 Sc O2 87.99(8)
N2 Sc N1 80.93(7)
C24 Sc N1 97.85(8)
C28 Sc N1 93.33(8)
O2 Sc N1 172.66(7)
C28 Si1 C27 111.11(13)
C28 Si1 C25 111.14(12)
C27 Si1 C25 109.02(14)
C28 Si1 C26 112.49(14)
C27 Si1 C26 106.30(17)
C25 Si1 C26 106.53(17)
C24 Si2 C29 112.47(18)
C24 Si2 C31 113.15(14)
C29 Si2 C31 107.8(3)
C24 Si2 C30 110.91(17)
C29 Si2 C30 106.9(3)
C31 Si2 C30 105.1(2)
C23 O2 C20 108.58(17)
C23 O2 Sc 125.13(14)
C20 O2 Sc 126.25(14)
C7 O1 C8 106.21(18)
C4 N2 C12 114.65(18)
C4 N2 Sc 131.54(15)
C12 N2 Sc 113.75(13)
C7 N1 C9 106.25(19)
C7 N1 Sc 124.46(15)
C9 N1 Sc 129.20(14)
C6 C5 C4 120.4(2)
C6 C5 C7 116.7(2)
C4 C5 C7 122.3(2)
N2 C4 C3 122.2(2)
N2 C4 C5 122.3(2)
C3 C4 C5 115.5(2)
C13 C12 C17 120.2(2)
C13 C12 N2 119.5(2)
C17 C12 N2 120.3(2)
N1 C7 O1 116.2(2)
N1 C7 C5 129.8(2)
O1 C7 C5 113.85(19)
C16 C17 C12 119.1(2)
C16 C17 C19 119.7(2)
C12 C17 C19 121.1(2)
C14 C13 C12 119.1(2)
C14 C13 C18 119.5(2)
C12 C13 C18 121.3(2)
Si1 C28 Sc 131.68(13)
Si1 C28 H20A 104.3
Sc C28 H20A 104.3
Si1 C28 H20B 104.3
Sc C28 H20B 104.3
H20A C28 H20B 105.6
N1 C9 C10 113.2(2)
N1 C9 C11 108.6(2)
C10 C9 C11 111.0(2)
N1 C9 C8 101.47(19)
C10 C9 C8 111.2(2)
C11 C9 C8 111.0(2)
C1 C6 C5 121.5(2)
C1 C6 H5 119.2
C5 C6 H5 119.2
O2 C20 C21 106.1(2)
O2 C20 H28A 110.5
C21 C20 H28A 110.5
O2 C20 H28B 110.5
C21 C20 H28B 110.5
H28A C20 H28B 108.7
Si2 C24 Sc 128.95(14)
Si2 C24 H24A 105.1
Sc C24 H24A 105.1
Si2 C24 H24B 105.1
Sc C24 H24B 105.1
H24A C24 H24B 105.9
C2 C3 C4 122.3(2)
C2 C3 H2 118.9
C4 C3 H2 118.9
C15 C14 C13 120.9(3)
C15 C14 H14 119.6
C13 C14 H14 119.6
C13 C18 H18A 109.5
C13 C18 H18B 109.5
H18A C18 H18B 109.5
C13 C18 H18C 109.5
H18A C18 H18C 109.5
H18B C18 H18C 109.5
C6 C1 C2 118.4(2)
C6 C1 H4 120.8
C2 C1 H4 120.8
C17 C19 H19A 109.5
C17 C19 H19B 109.5
H19A C19 H19B 109.5
C17 C19 H19C 109.5
H19A C19 H19C 109.5
H19B C19 H19C 109.5
O2 C23 C22 105.2(2)
O2 C23 H31A 110.7
C22 C23 H31A 110.7
O2 C23 H31B 110.7
C22 C23 H31B 110.7
H31A C23 H31B 108.8
C3 C2 C1 121.5(2)
C3 C2 H3 119.2
C1 C2 H3 119.2
C15 C16 C17 120.9(3)
C15 C16 H16 119.6
C17 C16 H16 119.6
C9 C10 H10A 109.5
C9 C10 H10B 109.5
H10A C10 H10B 109.5
C9 C10 H10C 109.5
H10A C10 H10C 109.5
H10B C10 H10C 109.5
C16 C15 C14 119.8(3)
C16 C15 H15 120.1
C14 C15 H15 120.1
C9 C11 H11A 109.5
C9 C11 H11B 109.5
H11A C11 H11B 109.5
C9 C11 H11C 109.5
H11A C11 H11C 109.5
H11B C11 H11C 109.5
Si1 C25 H22A 109.5
Si1 C25 H22B 109.5
H22A C25 H22B 109.5
Si1 C25 H22C 109.5
H22A C25 H22C 109.5
H22B C25 H22C 109.5
Si1 C27 H21A 109.5
Si1 C27 H21B 109.5
H21A C27 H21B 109.5
Si1 C27 H21C 109.5
H21A C27 H21C 109.5
H21B C27 H21C 109.5
C23 C22 C21 101.6(2)
C23 C22 H30A 111.4
C21 C22 H30A 111.4
C23 C22 H30B 111.4
C21 C22 H30B 111.4
H30A C22 H30B 109.3
O1 C8 C9 103.6(2)
O1 C8 H8A 111.0
C9 C8 H8A 111.0
O1 C8 H8B 111.0
C9 C8 H8B 111.0
H8A C8 H8B 109.0
C20 C21 C22 103.6(2)
C20 C21 H29A 111.0
C22 C21 H29A 111.0
C20 C21 H29B 111.0
C22 C21 H29B 111.0
H29A C21 H29B 109.0
Si1 C26 H23A 109.5
Si1 C26 H23B 109.5
H23A C26 H23B 109.5
Si1 C26 H23C 109.5
H23A C26 H23C 109.5
H23B C26 H23C 109.5
Si2 C31 H27A 109.5
Si2 C31 H27B 109.5
H27A C31 H27B 109.5
Si2 C31 H27C 109.5
H27A C31 H27C 109.5
H27B C31 H27C 109.5
Si2 C30 H25A 109.5
Si2 C30 H25B 109.5
H25A C30 H25B 109.5
Si2 C30 H25C 109.5
H25A C30 H25C 109.5
H25B C30 H25C 109.5
Si2 C29 H26A 109.5
Si2 C29 H26B 109.5
H26A C29 H26B 109.5
Si2 C29 H26C 109.5
H26A C29 H26C 109.5
H26B C29 H26C 109.5

loop_
_geom_bond_atom_site_label_1
_geom_bond_atom_site_label_2
_geom_bond_distance
Sc N2 2.1650(19)
Sc C24 2.238(2)
Sc C28 2.239(3)
Sc O2 2.2624(17)
Sc N1 2.264(2)
Si1 C28 1.844(3)
Si1 C27 1.870(3)
Si1 C25 1.876(3)
Si1 C26 1.880(3)
Si2 C24 1.845(3)
Si2 C29 1.847(5)
Si2 C31 1.853(4)
Si2 C30 1.876(4)
O2 C23 1.459(3)
O2 C20 1.463(3)
O1 C7 1.359(3)
O1 C8 1.442(3)
N2 C4 1.378(3)
N2 C12 1.441(3)
N1 C7 1.297(3)
N1 C9 1.507(3)
C5 C6 1.420(3)
C5 C4 1.424(3)
C5 C7 1.448(3)
C4 C3 1.420(3)
C12 C13 1.402(3)
C12 C17 1.404(3)
C17 C16 1.396(4)
C17 C19 1.508(4)
C13 C14 1.398(4)
C13 C18 1.511(4)
C28 H20A 0.9900
C28 H20B 0.9900
C9 C10 1.517(4)
C9 C11 1.519(4)
C9 C8 1.531(4)
C6 C1 1.377(4)
C6 H5 0.9500
C20 C21 1.514(4)
C20 H28A 0.9900
C20 H28B 0.9900
C24 H24A 0.9900
C24 H24B 0.9900
C3 C2 1.378(4)
C3 H2 0.9500
C14 C15 1.384(4)
C14 H14 0.9500
C18 H18A 0.9800
C18 H18B 0.9800
C18 H18C 0.9800
C1 C2 1.383(4)
C1 H4 0.9500
C19 H19A 0.9800
C19 H19B 0.9800
C19 H19C 0.9800
C23 C22 1.507(4)
C23 H31A 0.9900
C23 H31B 0.9900
C2 H3 0.9500
C16 C15 1.384(4)
C16 H16 0.9500
C10 H10A 0.9800
C10 H10B 0.9800
C10 H10C 0.9800
C15 H15 0.9500
C11 H11A 0.9800
C11 H11B 0.9800
C11 H11C 0.9800
C25 H22A 0.9800
C25 H22B 0.9800
C25 H22C 0.9800
C27 H21A 0.9800
C27 H21B 0.9800
C27 H21C 0.9800
C22 C21 1.523(4)
C22 H30A 0.9900
C22 H30B 0.9900
C8 H8A 0.9900
C8 H8B 0.9900
C21 H29A 0.9900
C21 H29B 0.9900
C26 H23A 0.9800
C26 H23B 0.9800
C26 H23C 0.9800
C31 H27A 0.9800
C31 H27B 0.9800
C31 H27C 0.9800
C30 H25A 0.9800
C30 H25B 0.9800
C30 H25C 0.9800
C29 H26A 0.9800
C29 H26B 0.9800
C29 H26C 0.9800

loop_
_geom_torsion_atom_site_label_1
_geom_torsion_atom_site_label_2
_geom_torsion_atom_site_label_3
_geom_torsion_atom_site_label_4
_geom_torsion
C12 N2 C4 C3 6.4(3)
Sc N2 C4 C3 -170.69(18)
C12 N2 C4 C5 -171.8(2)
Sc N2 C4 C5 11.1(3)
C6 C5 C4 N2 -174.3(2)
C7 C5 C4 N2 14.8(3)
C6 C5 C4 C3 7.4(3)
C7 C5 C4 C3 -163.5(2)
C4 N2 C12 C13 97.0(2)
Sc N2 C12 C13 -85.4(2)
C4 N2 C12 C17 -84.8(3)
Sc N2 C12 C17 92.9(2)
C9 N1 C7 O1 -8.0(3)
Sc N1 C7 O1 168.90(15)
C9 N1 C7 C5 166.4(2)
Sc N1 C7 C5 -16.7(4)
C8 O1 C7 N1 -8.7(3)
C8 O1 C7 C5 176.0(2)
C6 C5 C7 N1 177.7(2)
C4 C5 C7 N1 -11.1(4)
C6 C5 C7 O1 -7.8(3)
C4 C5 C7 O1 163.4(2)
C13 C12 C17 C16 2.5(3)
N2 C12 C17 C16 -175.7(2)
C13 C12 C17 C19 -175.2(2)
N2 C12 C17 C19 6.6(3)
C17 C12 C13 C14 -2.4(3)
N2 C12 C13 C14 175.9(2)
C17 C12 C13 C18 174.6(2)
N2 C12 C13 C18 -7.1(3)
C27 Si1 C28 Sc 73.9(2)
C25 Si1 C28 Sc -47.7(2)
C26 Si1 C28 Sc -167.02(19)
C7 N1 C9 C10 139.1(2)
Sc N1 C9 C10 -37.6(3)
C7 N1 C9 C11 -97.1(2)
Sc N1 C9 C11 86.2(2)
C7 N1 C9 C8 20.0(3)
Sc N1 C9 C8 -156.74(17)
C4 C5 C6 C1 -3.6(4)
C7 C5 C6 C1 167.8(2)
C23 O2 C20 C21 -1.1(3)
Sc O2 C20 C21 176.48(18)
C29 Si2 C24 Sc -99.2(3)
C31 Si2 C24 Sc 23.3(3)
C30 Si2 C24 Sc 141.2(2)
N2 C4 C3 C2 175.0(2)
C5 C4 C3 C2 -6.7(4)
C12 C13 C14 C15 0.6(4)
C18 C13 C14 C15 -176.4(2)
C5 C6 C1 C2 -1.5(4)
C20 O2 C23 C22 -22.6(3)
Sc O2 C23 C22 159.74(17)
C4 C3 C2 C1 1.9(4)
C6 C1 C2 C3 2.4(5)
C12 C17 C16 C15 -0.9(4)
C19 C17 C16 C15 176.8(2)
C17 C16 C15 C14 -0.8(4)
C13 C14 C15 C16 1.0(4)
O2 C23 C22 C21 36.7(3)
C7 O1 C8 C9 20.8(3)
N1 C9 C8 O1 -24.3(3)
C10 C9 C8 O1 -145.0(2)
C11 C9 C8 O1 90.9(2)
O2 C20 C21 C22 24.0(3)
C23 C22 C21 C20 -36.8(3)
